data_7155587
loop_
_publ_author_name
'Peng, Cheng'
'Zhai, Jiaojiao'
'Xue, Mingqiang'
'Xu, Fan'

_publ_section_title
;
 Lanthanide amide-catalyzed one-pot functionalization of isatins:
 synthesis of spiro[cyclopropan-1,3&#x2032;-oxindoles] and
 2-oxoindolin-3-yl phosphates
;
_journal_name_full 'Org. Biomol. Chem.'
_journal_paper_doi 10.1039/C7OB00640C
_journal_year 2017
_chemical_formula_moiety 'C22 H21 N O3'
_chemical_formula_sum 'C22 H21 N O3'
_chemical_formula_weight 347.40
_chemical_name_systematic
; 
 ? 
;
_space_group_IT_number 14
_symmetry_cell_setting monoclinic
_symmetry_space_group_name_Hall '-P 2ybc'
_symmetry_space_group_name_H-M 'P 1 21/c 1'
_atom_sites_solution_hydrogens geom
_atom_sites_solution_primary direct
_atom_sites_solution_secondary difmap
_audit_creation_method SHELXL-97
_audit_update_record
;
2016-07-15 deposited with the CCDC.
2017-04-18 downloaded from the CCDC.
;
_cell_angle_alpha 90.00
_cell_angle_beta 111.554(2)
_cell_angle_gamma 90.00
_cell_formula_units_Z 4
_cell_length_a 9.9666(5)
_cell_length_b 17.1779(8)
_cell_length_c 11.1475(5)
_cell_measurement_reflns_used 9957
_cell_measurement_temperature 153(2)
_cell_measurement_theta_max 27.50
_cell_measurement_theta_min 2.29
_cell_volume 1775.05(15)
_computing_cell_refinement 'Bruker SAINT'
_computing_data_collection 'Bruker APEX2'
_computing_data_reduction 'Bruker SAINT'
_computing_molecular_graphics 'Bruker SHELXTL'
_computing_publication_material 'Bruker SHELXTL'
_computing_structure_refinement 'SHELXL-97 (Sheldrick, 1997)'
_computing_structure_solution 'SHELXS-97 (Sheldrick, 1990)'
_diffrn_ambient_temperature 153(2)
_diffrn_measured_fraction_theta_full 0.997
_diffrn_measured_fraction_theta_max 0.997
_diffrn_measurement_device_type 'Bruker APEX-II CCD'
_diffrn_measurement_method '\f and \w scans'
_diffrn_radiation_monochromator graphite
_diffrn_radiation_source 'fine-focus sealed tube'
_diffrn_radiation_type MoK\a
_diffrn_radiation_wavelength 0.71073
_diffrn_reflns_av_R_equivalents 0.0627
_diffrn_reflns_av_sigmaI/netI 0.0363
_diffrn_reflns_limit_h_max 11
_diffrn_reflns_limit_h_min -12
_diffrn_reflns_limit_k_max 22
_diffrn_reflns_limit_k_min -22
_diffrn_reflns_limit_l_max 14
_diffrn_reflns_limit_l_min -14
_diffrn_reflns_number 38999
_diffrn_reflns_theta_full 27.59
_diffrn_reflns_theta_max 27.59
_diffrn_reflns_theta_min 2.29
_exptl_absorpt_coefficient_mu 0.086
_exptl_absorpt_correction_T_max 0.9746
_exptl_absorpt_correction_T_min 0.9581
_exptl_absorpt_correction_type multi-scan
_exptl_absorpt_process_details 'Jacobson, R. (1998) Private communication'
_exptl_crystal_colour colourless
_exptl_crystal_density_diffrn 1.300
_exptl_crystal_density_method 'not measured'
_exptl_crystal_description block
_exptl_crystal_F_000 736
_exptl_crystal_size_max 0.50
_exptl_crystal_size_mid 0.38
_exptl_crystal_size_min 0.30
_refine_diff_density_max 0.279
_refine_diff_density_min -0.267
_refine_diff_density_rms 0.058
_refine_ls_extinction_method none
_refine_ls_goodness_of_fit_ref 1.075
_refine_ls_hydrogen_treatment constr
_refine_ls_matrix_type full
_refine_ls_number_parameters 236
_refine_ls_number_reflns 4104
_refine_ls_number_restraints 0
_refine_ls_restrained_S_all 1.075
_refine_ls_R_factor_all 0.0590
_refine_ls_R_factor_gt 0.0431
_refine_ls_shift/su_max 0.000
_refine_ls_shift/su_mean 0.000
_refine_ls_structure_factor_coef Fsqd
_refine_ls_weighting_details 'calc w=1/[\s^2^(Fo^2^)+(0.0418P)^2^+0.6940P] where P=(Fo^2^+2Fc^2^)/3'
_refine_ls_weighting_scheme calc
_refine_ls_wR_factor_gt 0.0977
_refine_ls_wR_factor_ref 0.1060
_reflns_number_gt 3295
_reflns_number_total 4104
_reflns_threshold_expression >2sigma(I)
_cod_data_source_file c7ob00640c2.cif
_cod_data_source_block b150617c_0m
_cod_original_sg_symbol_H-M 'P 21/c'
_cod_database_code 7155587

loop_
_symmetry_equiv_pos_as_xyz
'x, y, z'
'-x, y+1/2, -z+1/2'
'-x, -y, -z'
'x, -y-1/2, z-1/2'

loop_
_atom_site_label
_atom_site_type_symbol
_atom_site_fract_x
_atom_site_fract_y
_atom_site_fract_z
_atom_site_U_iso_or_equiv
_atom_site_adp_type
_atom_site_occupancy
_atom_site_symmetry_multiplicity
_atom_site_calc_flag
_atom_site_refinement_flags
O1 O 0.48879(11) 0.08926(6) 0.09212(9) 0.0250(2) Uani 1 1 d .
O2 O 0.74990(10) 0.16919(6) 0.32271(9) 0.0235(2) Uani 1 1 d .
O3 O 0.64156(11) 0.25451(6) 0.16293(11) 0.0339(3) Uani 1 1 d .
N1 N 0.40766(12) 0.00893(6) 0.21740(10) 0.0175(2) Uani 1 1 d .
C1 C 0.41840(13) 0.13991(7) 0.26463(12) 0.0163(3) Uani 1 1 d .
C2 C 0.51869(14) 0.21046(7) 0.29958(12) 0.0182(3) Uani 1 1 d .
H2 H 0.5376 0.2330 0.3850 0.022 Uiso 1 1 calc R
C3 C 0.36964(14) 0.22042(7) 0.20405(12) 0.0183(3) Uani 1 1 d .
H3 H 0.3661 0.2239 0.1152 0.022 Uiso 1 1 calc R
C4 C 0.36543(13) 0.09741(7) 0.35390(11) 0.0153(3) Uani 1 1 d .
C5 C 0.32631(14) 0.12011(7) 0.45542(12) 0.0188(3) Uani 1 1 d .
H5 H 0.3278 0.1724 0.4776 0.023 Uiso 1 1 calc R
C6 C 0.28463(14) 0.06335(8) 0.52415(12) 0.0208(3) Uani 1 1 d .
H6 H 0.2570 0.0779 0.5921 0.025 Uiso 1 1 calc R
C7 C 0.28403(14) -0.01455(8) 0.49190(12) 0.0204(3) Uani 1 1 d .
H7 H 0.2574 -0.0517 0.5397 0.025 Uiso 1 1 calc R
C8 C 0.32240(13) -0.03861(7) 0.38970(12) 0.0182(3) Uani 1 1 d .
H8 H 0.3214 -0.0909 0.3679 0.022 Uiso 1 1 calc R
C9 C 0.36198(13) 0.01842(7) 0.32220(12) 0.0157(3) Uani 1 1 d .
C10 C 0.44411(14) 0.07880(7) 0.17926(12) 0.0179(3) Uani 1 1 d .
C11 C 0.42281(15) -0.06483(8) 0.16023(13) 0.0214(3) Uani 1 1 d .
H11A H 0.4692 -0.1018 0.2288 0.026 Uiso 1 1 calc R
H11B H 0.4856 -0.0575 0.1122 0.026 Uiso 1 1 calc R
C12 C 0.28349(17) -0.09882(9) 0.07218(14) 0.0290(3) Uani 1 1 d .
H12 H 0.2889 -0.1458 0.0328 0.035 Uiso 1 1 calc R
C13 C 0.15453(17) -0.06925(10) 0.04468(15) 0.0363(4) Uani 1 1 d .
H13A H 0.1433 -0.0223 0.0815 0.044 Uiso 1 1 calc R
H13B H 0.0742 -0.0952 -0.0117 0.044 Uiso 1 1 calc R
C14 C 0.64108(14) 0.21477(8) 0.25144(13) 0.0209(3) Uani 1 1 d .
C15 C 0.87392(15) 0.16177(9) 0.28382(14) 0.0287(3) Uani 1 1 d .
H15A H 0.9513 0.1956 0.3360 0.034 Uiso 1 1 calc R
H15B H 0.8474 0.1766 0.1941 0.034 Uiso 1 1 calc R
C16 C 0.92230(19) 0.07891(11) 0.30205(18) 0.0424(4) Uani 1 1 d .
H16A H 0.9475 0.0646 0.3909 0.064 Uiso 1 1 calc R
H16B H 1.0049 0.0728 0.2781 0.064 Uiso 1 1 calc R
H16C H 0.8457 0.0460 0.2489 0.064 Uiso 1 1 calc R
C17 C 0.25434(14) 0.26696(7) 0.22546(12) 0.0181(3) Uani 1 1 d .
C18 C 0.28138(14) 0.31573(8) 0.33107(13) 0.0208(3) Uani 1 1 d .
H18 H 0.3731 0.3174 0.3949 0.025 Uiso 1 1 calc R
C19 C 0.17205(16) 0.36208(8) 0.34202(14) 0.0271(3) Uani 1 1 d .
H19 H 0.1910 0.3946 0.4130 0.033 Uiso 1 1 calc R
C20 C 0.03516(16) 0.35999(9) 0.24773(15) 0.0306(3) Uani 1 1 d .
H20 H -0.0376 0.3912 0.2552 0.037 Uiso 1 1 calc R
C21 C 0.00668(15) 0.31129(9) 0.14235(14) 0.0288(3) Uani 1 1 d .
H21 H -0.0854 0.3096 0.0791 0.035 Uiso 1 1 calc R
C22 C 0.11552(15) 0.26511(8) 0.13131(13) 0.0239(3) Uani 1 1 d .
H22 H 0.0959 0.2325 0.0603 0.029 Uiso 1 1 calc R

loop_
_atom_site_aniso_label
_atom_site_aniso_U_11
_atom_site_aniso_U_22
_atom_site_aniso_U_33
_atom_site_aniso_U_23
_atom_site_aniso_U_13
_atom_site_aniso_U_12
O1 0.0350(6) 0.0252(5) 0.0206(5) 0.0007(4) 0.0170(4) 0.0009(4)
O2 0.0208(5) 0.0283(5) 0.0239(5) 0.0060(4) 0.0112(4) 0.0025(4)
O3 0.0342(6) 0.0332(6) 0.0405(6) 0.0182(5) 0.0209(5) 0.0035(5)
N1 0.0227(5) 0.0148(5) 0.0169(5) -0.0020(4) 0.0095(4) 0.0013(4)
C1 0.0205(6) 0.0142(6) 0.0150(6) 0.0004(5) 0.0072(5) 0.0004(5)
C2 0.0226(6) 0.0134(6) 0.0193(6) 0.0005(5) 0.0088(5) -0.0009(5)
C3 0.0241(6) 0.0154(6) 0.0164(6) 0.0025(5) 0.0085(5) 0.0002(5)
C4 0.0159(6) 0.0146(6) 0.0144(6) 0.0013(5) 0.0045(5) 0.0003(4)
C5 0.0240(6) 0.0147(6) 0.0183(6) -0.0016(5) 0.0087(5) 0.0016(5)
C6 0.0232(6) 0.0251(7) 0.0166(6) -0.0001(5) 0.0102(5) 0.0015(5)
C7 0.0204(6) 0.0212(7) 0.0200(6) 0.0057(5) 0.0078(5) -0.0012(5)
C8 0.0183(6) 0.0140(6) 0.0207(6) 0.0008(5) 0.0051(5) -0.0002(5)
C9 0.0153(6) 0.0164(6) 0.0145(6) -0.0015(5) 0.0045(5) 0.0013(5)
C10 0.0195(6) 0.0187(6) 0.0150(6) 0.0003(5) 0.0058(5) 0.0019(5)
C11 0.0290(7) 0.0168(6) 0.0199(6) -0.0027(5) 0.0107(6) 0.0038(5)
C12 0.0399(8) 0.0219(7) 0.0211(7) -0.0066(6) 0.0063(6) -0.0015(6)
C13 0.0336(8) 0.0410(9) 0.0288(8) -0.0076(7) 0.0051(7) -0.0070(7)
C14 0.0238(6) 0.0164(6) 0.0224(7) 0.0009(5) 0.0084(5) -0.0028(5)
C15 0.0208(7) 0.0416(9) 0.0266(7) 0.0008(6) 0.0122(6) -0.0033(6)
C16 0.0348(9) 0.0539(11) 0.0460(10) 0.0141(8) 0.0238(8) 0.0177(8)
C17 0.0226(6) 0.0138(6) 0.0186(6) 0.0055(5) 0.0085(5) 0.0006(5)
C18 0.0232(6) 0.0185(7) 0.0204(6) 0.0034(5) 0.0075(5) 0.0010(5)
C19 0.0336(8) 0.0243(7) 0.0253(7) -0.0004(6) 0.0130(6) 0.0057(6)
C20 0.0290(8) 0.0308(8) 0.0356(8) 0.0066(7) 0.0161(7) 0.0110(6)
C21 0.0221(7) 0.0326(8) 0.0287(8) 0.0074(6) 0.0056(6) 0.0030(6)
C22 0.0267(7) 0.0214(7) 0.0211(7) 0.0018(5) 0.0059(6) -0.0005(5)

loop_
_atom_type_symbol
_atom_type_description
_atom_type_scat_dispersion_real
_atom_type_scat_dispersion_imag
_atom_type_scat_source
C C 0.0033 0.0016 'International Tables Vol C Tables 4.2.6.8 and 6.1.1.4'
N N 0.0061 0.0033 'International Tables Vol C Tables 4.2.6.8 and 6.1.1.4'
O O 0.0106 0.0060 'International Tables Vol C Tables 4.2.6.8 and 6.1.1.4'
H H 0.0000 0.0000 'International Tables Vol C Tables 4.2.6.8 and 6.1.1.4'

loop_
_geom_angle_atom_site_label_1
_geom_angle_atom_site_label_2
_geom_angle_atom_site_label_3
_geom_angle
C14 O2 C15 117.76(11)
C10 N1 C9 111.09(10)
C10 N1 C11 123.23(10)
C9 N1 C11 125.60(11)
C4 C1 C10 105.53(10)
C4 C1 C2 125.58(11)
C10 C1 C2 117.93(11)
C4 C1 C3 127.31(11)
C10 C1 C3 116.79(10)
C2 C1 C3 57.99(8)
C3 C2 C14 117.84(11)
C3 C2 C1 61.34(8)
C14 C2 C1 119.24(11)
C3 C2 H2 115.8
C14 C2 H2 115.8
C1 C2 H2 115.8
C2 C3 C17 125.04(11)
C2 C3 C1 60.67(8)
C17 C3 C1 123.40(11)
C2 C3 H3 112.7
C17 C3 H3 112.7
C1 C3 H3 112.7
C5 C4 C9 119.50(11)
C5 C4 C1 133.60(12)
C9 C4 C1 106.88(10)
C4 C5 C6 118.90(12)
C4 C5 H5 120.5
C6 C5 H5 120.5
C7 C6 C5 120.45(12)
C7 C6 H6 119.8
C5 C6 H6 119.8
C6 C7 C8 121.55(12)
C6 C7 H7 119.2
C8 C7 H7 119.2
C9 C8 C7 117.13(12)
C9 C8 H8 121.4
C7 C8 H8 121.4
C8 C9 C4 122.46(11)
C8 C9 N1 127.90(11)
C4 C9 N1 109.62(11)
O1 C10 N1 126.36(12)
O1 C10 C1 126.76(12)
N1 C10 C1 106.87(10)
N1 C11 C12 114.10(11)
N1 C11 H11A 108.7
C12 C11 H11A 108.7
N1 C11 H11B 108.7
C12 C11 H11B 108.7
H11A C11 H11B 107.6
C13 C12 C11 126.72(14)
C13 C12 H12 116.6
C11 C12 H12 116.6
C12 C13 H13A 120.0
C12 C13 H13B 120.0
H13A C13 H13B 120.0
O3 C14 O2 125.01(12)
O3 C14 C2 124.72(12)
O2 C14 C2 110.27(11)
O2 C15 C16 108.04(12)
O2 C15 H15A 110.1
C16 C15 H15A 110.1
O2 C15 H15B 110.1
C16 C15 H15B 110.1
H15A C15 H15B 108.4
C15 C16 H16A 109.5
C15 C16 H16B 109.5
H16A C16 H16B 109.5
C15 C16 H16C 109.5
H16A C16 H16C 109.5
H16B C16 H16C 109.5
C18 C17 C22 118.76(12)
C18 C17 C3 122.61(12)
C22 C17 C3 118.50(12)
C17 C18 C19 120.38(13)
C17 C18 H18 119.8
C19 C18 H18 119.8
C20 C19 C18 120.28(13)
C20 C19 H19 119.9
C18 C19 H19 119.9
C19 C20 C21 119.88(13)
C19 C20 H20 120.1
C21 C20 H20 120.1
C20 C21 C22 119.89(14)
C20 C21 H21 120.1
C22 C21 H21 120.1
C21 C22 C17 120.80(13)
C21 C22 H22 119.6
C17 C22 H22 119.6

loop_
_geom_bond_atom_site_label_1
_geom_bond_atom_site_label_2
_geom_bond_distance
O1 C10 1.2215(15)
O2 C14 1.3369(16)
O2 C15 1.4579(16)
O3 C14 1.2013(16)
N1 C10 1.3663(17)
N1 C9 1.4105(16)
N1 C11 1.4509(16)
C1 C4 1.4792(17)
C1 C10 1.5008(17)
C1 C2 1.5276(17)
C1 C3 1.5376(17)
C2 C3 1.4859(18)
C2 C14 1.5041(18)
C2 H2 0.9800
C3 C17 1.4893(18)
C3 H3 0.9800
C4 C5 1.3817(17)
C4 C9 1.3995(17)
C5 C6 1.3943(18)
C5 H5 0.9300
C6 C7 1.3850(19)
C6 H6 0.9300
C7 C8 1.3911(18)
C7 H7 0.9300
C8 C9 1.3782(17)
C8 H8 0.9300
C11 C12 1.4936(19)
C11 H11A 0.9700
C11 H11B 0.9700
C12 C13 1.309(2)
C12 H12 0.9300
C13 H13A 0.9300
C13 H13B 0.9300
C15 C16 1.493(2)
C15 H15A 0.9700
C15 H15B 0.9700
C16 H16A 0.9600
C16 H16B 0.9600
C16 H16C 0.9600
C17 C18 1.3884(18)
C17 C22 1.3964(18)
C18 C19 1.3907(19)
C18 H18 0.9300
C19 C20 1.383(2)
C19 H19 0.9300
C20 C21 1.384(2)
C20 H20 0.9300
C21 C22 1.385(2)
C21 H21 0.9300
C22 H22 0.9300

loop_
_geom_torsion_atom_site_label_1
_geom_torsion_atom_site_label_2
_geom_torsion_atom_site_label_3
_geom_torsion_atom_site_label_4
_geom_torsion
C4 C1 C2 C3 -115.57(14)
C10 C1 C2 C3 105.67(12)
C4 C1 C2 C14 136.74(13)
C10 C1 C2 C14 -2.02(17)
C3 C1 C2 C14 -107.69(13)
C14 C2 C3 C17 -137.91(13)
C1 C2 C3 C17 112.15(13)
C14 C2 C3 C1 109.93(12)
C4 C1 C3 C2 112.73(14)
C10 C1 C3 C2 -107.65(12)
C4 C1 C3 C17 -2.0(2)
C10 C1 C3 C17 137.62(12)
C2 C1 C3 C17 -114.73(14)
C10 C1 C4 C5 178.39(13)
C2 C1 C4 C5 35.6(2)
C3 C1 C4 C5 -38.5(2)
C10 C1 C4 C9 0.26(13)
C2 C1 C4 C9 -142.54(12)
C3 C1 C4 C9 143.38(12)
C9 C4 C5 C6 0.18(18)
C1 C4 C5 C6 -177.76(13)
C4 C5 C6 C7 0.69(19)
C5 C6 C7 C8 -1.0(2)
C6 C7 C8 C9 0.39(19)
C7 C8 C9 C4 0.51(18)
C7 C8 C9 N1 178.65(12)
C5 C4 C9 C8 -0.81(18)
C1 C4 C9 C8 177.64(11)
C5 C4 C9 N1 -179.25(11)
C1 C4 C9 N1 -0.80(13)
C10 N1 C9 C8 -177.24(12)
C11 N1 C9 C8 -0.5(2)
C10 N1 C9 C4 1.10(14)
C11 N1 C9 C4 177.86(11)
C9 N1 C10 O1 179.23(12)
C11 N1 C10 O1 2.4(2)
C9 N1 C10 C1 -0.89(14)
C11 N1 C10 C1 -177.74(11)
C4 C1 C10 O1 -179.75(12)
C2 C1 C10 O1 -33.57(19)
C3 C1 C10 O1 32.58(19)
C4 C1 C10 N1 0.37(13)
C2 C1 C10 N1 146.56(11)
C3 C1 C10 N1 -147.29(11)
C10 N1 C11 C12 -105.53(14)
C9 N1 C11 C12 78.08(16)
N1 C11 C12 C13 -0.7(2)
C15 O2 C14 O3 -5.5(2)
C15 O2 C14 C2 175.62(11)
C3 C2 C14 O3 32.15(19)
C1 C2 C14 O3 103.12(16)
C3 C2 C14 O2 -148.97(11)
C1 C2 C14 O2 -77.99(14)
C14 O2 C15 C16 -140.16(13)
C2 C3 C17 C18 10.02(19)
C1 C3 C17 C18 85.28(16)
C2 C3 C17 C22 -174.13(12)
C1 C3 C17 C22 -98.86(15)
C22 C17 C18 C19 -0.36(19)
C3 C17 C18 C19 175.49(12)
C17 C18 C19 C20 0.0(2)
C18 C19 C20 C21 0.3(2)
C19 C20 C21 C22 -0.3(2)
C20 C21 C22 C17 0.0(2)
C18 C17 C22 C21 0.3(2)
C3 C17 C22 C21 -175.68(12)
